data_7123413
loop_
_publ_author_name
'Witzke, Ryan J.'
'Tilley, T. Don'

_publ_section_title
;
 A two-coordinate Ni(I) silyl complex: CO2 insertion and
 oxidatively-induced silyl migrations
;
_journal_name_full 'Chemical Communications'
_journal_paper_doi 10.1039/C9CC03128F
_journal_year 2019
_chemical_formula_sum 'C60 H63 B F20 N2 Ni Si4'
_chemical_formula_weight 1374.00
_chemical_name_common RJW_3_189
_space_group_crystal_system triclinic
_space_group_IT_number 2
_space_group_name_Hall '-P 1'
_space_group_name_H-M_alt 'P -1'
_symmetry_space_group_name_Hall '-P 1'
_symmetry_space_group_name_H-M 'P -1'
_atom_sites_solution_hydrogens geom
_atom_sites_solution_primary iterative
_atom_sites_solution_secondary difmap
_audit_creation_method SHELXL-2014/7
_audit_update_record
;
2018-11-27 deposited with the CCDC.    2019-05-08 downloaded from the CCDC.
;
_cell_angle_alpha 97.169(2)
_cell_angle_beta 98.893(2)
_cell_angle_gamma 106.986(2)
_cell_formula_units_Z 2
_cell_length_a 10.7613(5)
_cell_length_b 17.1090(8)
_cell_length_c 18.0799(8)
_cell_measurement_reflns_used 9292
_cell_measurement_temperature 100(2)
_cell_measurement_theta_max 25.40
_cell_measurement_theta_min 2.23
_cell_volume 3094.0(3)
_computing_cell_refinement 'Bruker SAINT'
_computing_data_collection 'Bruker APEX3'
_computing_data_reduction 'Bruker SAINT'
_computing_molecular_graphics ORTEP-32
_computing_publication_material WinGX
_computing_structure_refinement 'SHELXL-2014/7 (Sheldrick, 2014)'
_computing_structure_solution 'SHELXT (Sheldrick 2014)'
_diffrn_ambient_temperature 100(2)
_diffrn_measured_fraction_theta_full 1.000
_diffrn_measured_fraction_theta_max 0.999
_diffrn_measurement_device_type 'Bruker APEX-II CCD'
_diffrn_measurement_method '\f and \w scans'
_diffrn_radiation_type MoK\a
_diffrn_radiation_wavelength 0.71073
_diffrn_reflns_av_R_equivalents 0.0270
_diffrn_reflns_av_unetI/netI 0.0146
_diffrn_reflns_Laue_measured_fraction_full 1.000
_diffrn_reflns_Laue_measured_fraction_max 0.999
_diffrn_reflns_limit_h_max 12
_diffrn_reflns_limit_h_min -12
_diffrn_reflns_limit_k_max 20
_diffrn_reflns_limit_k_min -20
_diffrn_reflns_limit_l_max 21
_diffrn_reflns_limit_l_min -21
_diffrn_reflns_number 96364
_diffrn_reflns_point_group_measured_fraction_full 1.000
_diffrn_reflns_point_group_measured_fraction_max 0.999
_diffrn_reflns_theta_full 25.000
_diffrn_reflns_theta_max 25.404
_diffrn_reflns_theta_min 1.159
_diffrn_source 'microfocus sealed tube'
_exptl_absorpt_coefficient_mu 0.492
_exptl_absorpt_correction_T_max 0.8620
_exptl_absorpt_correction_T_min 0.8291
_exptl_absorpt_correction_type multi-scan
_exptl_absorpt_process_details SADABS
_exptl_crystal_colour orange
_exptl_crystal_density_diffrn 1.475
_exptl_crystal_description block
_exptl_crystal_F_000 1412
_exptl_crystal_recrystallization_method 'Re-crystallisation from solvent: ortho-difluorobenzene/pentane'
_exptl_crystal_size_max 0.200
_exptl_crystal_size_mid 0.120
_exptl_crystal_size_min 0.120
_refine_diff_density_max 0.298
_refine_diff_density_min -0.262
_refine_diff_density_rms 0.047
_refine_ls_extinction_method none
_refine_ls_goodness_of_fit_ref 1.074
_refine_ls_hydrogen_treatment constr
_refine_ls_matrix_type full
_refine_ls_number_parameters 810
_refine_ls_number_reflns 11374
_refine_ls_number_restraints 0
_refine_ls_restrained_S_all 1.074
_refine_ls_R_factor_all 0.0314
_refine_ls_R_factor_gt 0.0291
_refine_ls_shift/su_max 0.003
_refine_ls_shift/su_mean 0.000
_refine_ls_structure_factor_coef Fsqd
_refine_ls_weighting_details 'w=1/[\s^2^(Fo^2^)+(0.0344P)^2^+2.0274P] where P=(Fo^2^+2Fc^2^)/3'
_refine_ls_weighting_scheme calc
_refine_ls_wR_factor_gt 0.0732
_refine_ls_wR_factor_ref 0.0747
_reflns_Friedel_coverage 0.000
_reflns_number_gt 10553
_reflns_number_total 11374
_reflns_threshold_expression 'I > 2\s(I)'
_cod_data_source_file c9cc03128f2.cif
_cod_data_source_block RJW_3_189
_cod_original_cell_volume 3094.0(2)
_cod_database_code 7123413
_shelx_shelxl_version_number 2014/7
_shelx_space_group_comment
;
The symmetry employed for this shelxl refinement is uniquely defined
by the following loop, which should always be used as a source of
symmetry information in preference to the above space-group names.
They are only intended as comments.
;
_shelx_estimated_absorpt_t_min 0.908
_shelx_estimated_absorpt_t_max 0.943

loop_
_space_group_symop_operation_xyz
'x, y, z'
'-x, -y, -z'

loop_
_atom_site_label
_atom_site_type_symbol
_atom_site_fract_x
_atom_site_fract_y
_atom_site_fract_z
_atom_site_U_iso_or_equiv
_atom_site_adp_type
_atom_site_occupancy
_atom_site_site_symmetry_order
_atom_site_calc_flag
_atom_site_refinement_flags_posn
_atom_site_refinement_flags_adp
C1 C 0.36234(17) 0.39901(10) 0.98445(9) 0.0218(3) Uani 1 1 d . .
H1A H 0.4559 0.4313 0.9898 0.033 Uiso 1 1 calc R U
H1B H 0.3360 0.4059 1.0338 0.033 Uiso 1 1 calc R U
H1C H 0.3077 0.4187 0.9473 0.033 Uiso 1 1 calc R U
C2 C 0.05896(18) 0.29663(12) 1.01657(11) 0.0311(4) Uani 1 1 d . .
H2A H -0.0368 0.2751 1.0142 0.047 Uiso 1 1 calc R U
H2B H 0.0825 0.3538 1.0072 0.047 Uiso 1 1 calc R U
H2C H 0.1065 0.2957 1.0671 0.047 Uiso 1 1 calc R U
C3 C 0.01595(18) 0.23847(14) 0.84708(11) 0.0371(5) Uani 1 1 d . .
H3A H 0.0005 0.1877 0.8104 0.056 Uiso 1 1 calc R U
H3B H 0.0696 0.2863 0.8289 0.056 Uiso 1 1 calc R U
H3C H -0.0693 0.2459 0.8525 0.056 Uiso 1 1 calc R U
C4 C 0.0468(2) 0.12009(12) 0.95804(12) 0.0363(4) Uani 1 1 d . .
H4A H 0.1063 0.1130 1.0017 0.054 Uiso 1 1 calc R U
H4B H 0.0463 0.0821 0.9126 0.054 Uiso 1 1 calc R U
H4C H -0.0431 0.1077 0.9681 0.054 Uiso 1 1 calc R U
C5 C 0.3622(2) 0.27508(12) 1.14075(10) 0.0339(4) Uani 1 1 d . .
H5A H 0.2732 0.2347 1.1328 0.051 Uiso 1 1 calc R U
H5B H 0.3553 0.3311 1.1424 0.051 Uiso 1 1 calc R U
H5C H 0.4152 0.2723 1.1890 0.051 Uiso 1 1 calc R U
C6 C 0.4355(2) 0.13826(12) 1.05114(10) 0.0317(4) Uani 1 1 d . .
H6A H 0.4908 0.1264 1.0158 0.048 Uiso 1 1 calc R U
H6B H 0.3434 0.1029 1.0318 0.048 Uiso 1 1 calc R U
H6C H 0.4676 0.1270 1.1011 0.048 Uiso 1 1 calc R U
C7 C 0.62277(19) 0.31792(13) 1.08993(11) 0.0370(5) Uani 1 1 d . .
H7A H 0.6619 0.3066 1.1385 0.055 Uiso 1 1 calc R U
H7B H 0.6274 0.3765 1.0958 0.055 Uiso 1 1 calc R U
H7C H 0.6719 0.3058 1.0510 0.055 Uiso 1 1 calc R U
C8 C 0.68372(16) 0.40545(10) 0.92050(9) 0.0208(3) Uani 1 1 d . .
H8A H 0.7422 0.4553 0.9076 0.031 Uiso 1 1 calc R U
H8B H 0.7284 0.3631 0.9223 0.031 Uiso 1 1 calc R U
H8C H 0.6627 0.4195 0.9703 0.031 Uiso 1 1 calc R U
C9 C 0.47032(16) 0.45541(10) 0.82832(9) 0.0190(3) Uani 1 1 d . .
H9A H 0.4491 0.4798 0.8748 0.028 Uiso 1 1 calc R U
H9B H 0.3913 0.4370 0.7874 0.028 Uiso 1 1 calc R U
H9C H 0.5414 0.4971 0.8133 0.028 Uiso 1 1 calc R U
C10 C 0.45476(15) 0.19500(9) 0.74453(8) 0.0150(3) Uani 1 1 d . .
C11 C 0.31975(15) 0.18602(9) 0.71552(9) 0.0179(3) Uani 1 1 d . .
C12 C 0.22626(15) 0.14198(10) 0.75384(9) 0.0198(3) Uani 1 1 d . .
H12 H 0.1351 0.1356 0.7375 0.024 Uiso 1 1 calc R U
C13 C 0.26554(16) 0.10713(9) 0.81607(9) 0.0194(3) Uani 1 1 d . .
H13 H 0.2016 0.0812 0.8437 0.023 Uiso 1 1 calc R U
C14 C 0.39833(16) 0.11008(9) 0.83812(9) 0.0196(3) Uani 1 1 d . .
H14 H 0.4212 0.0815 0.8773 0.023 Uiso 1 1 calc R U
C15 C 0.49746(15) 0.15454(9) 0.80321(9) 0.0170(3) Uani 1 1 d . .
C16 C 0.27581(16) 0.21979(10) 0.64538(9) 0.0215(3) Uani 1 1 d . .
H16 H 0.3561 0.2459 0.6248 0.026 Uiso 1 1 calc R U
C17 C 0.20867(18) 0.28519(11) 0.66270(10) 0.0284(4) Uani 1 1 d . .
H17A H 0.1289 0.2605 0.6823 0.043 Uiso 1 1 calc R U
H17B H 0.1839 0.3054 0.6160 0.043 Uiso 1 1 calc R U
H17C H 0.2701 0.3317 0.7009 0.043 Uiso 1 1 calc R U
C18 C 0.18154(18) 0.14721(11) 0.58444(10) 0.0288(4) Uani 1 1 d . .
H18A H 0.2223 0.1033 0.5770 0.043 Uiso 1 1 calc R U
H18B H 0.1645 0.1669 0.5364 0.043 Uiso 1 1 calc R U
H18C H 0.0977 0.1251 0.6011 0.043 Uiso 1 1 calc R U
C19 C 0.64087(16) 0.15814(10) 0.82545(9) 0.0204(3) Uani 1 1 d . .
H19 H 0.6980 0.2122 0.8161 0.024 Uiso 1 1 calc R U
C20 C 0.68100(19) 0.15376(14) 0.90909(11) 0.0363(5) Uani 1 1 d . .
H20A H 0.6578 0.1960 0.9408 0.055 Uiso 1 1 calc R U
H20B H 0.7769 0.1639 0.9220 0.055 Uiso 1 1 calc R U
H20C H 0.6341 0.0986 0.9182 0.055 Uiso 1 1 calc R U
C21 C 0.66385(18) 0.08796(11) 0.77376(12) 0.0314(4) Uani 1 1 d . .
H21A H 0.6104 0.0343 0.7829 0.047 Uiso 1 1 calc R U
H21B H 0.7580 0.0923 0.7849 0.047 Uiso 1 1 calc R U
H21C H 0.6379 0.0923 0.7204 0.047 Uiso 1 1 calc R U
C22 C 0.59676(14) 0.33602(9) 0.75600(8) 0.0144(3) Uani 1 1 d . .
C23 C 0.62238(15) 0.24643(10) 0.66143(8) 0.0176(3) Uani 1 1 d . .
H23 H 0.6110 0.1964 0.6279 0.021 Uiso 1 1 calc R U
C24 C 0.70679(15) 0.32241(10) 0.66193(8) 0.0173(3) Uani 1 1 d . .
H24 H 0.7666 0.3360 0.6284 0.021 Uiso 1 1 calc R U
C25 C 0.75281(15) 0.46692(9) 0.73207(8) 0.0156(3) Uani 1 1 d . .
C26 C 0.68018(15) 0.51261(10) 0.69652(8) 0.0170(3) Uani 1 1 d . .
C27 C 0.74238(17) 0.59798(10) 0.70568(9) 0.0214(3) Uani 1 1 d . .
H27 H 0.6963 0.6314 0.6830 0.026 Uiso 1 1 calc R U
C28 C 0.87058(17) 0.63474(10) 0.74736(10) 0.0250(4) Uani 1 1 d . .
H28 H 0.9115 0.6930 0.7526 0.030 Uiso 1 1 calc R U
C29 C 0.93939(17) 0.58783(11) 0.78132(9) 0.0241(4) Uani 1 1 d . .
H29 H 1.0273 0.6142 0.8096 0.029 Uiso 1 1 calc R U
C30 C 0.88195(15) 0.50195(10) 0.77489(9) 0.0186(3) Uani 1 1 d . .
C31 C 0.54157(15) 0.47154(10) 0.64791(9) 0.0184(3) Uani 1 1 d . .
H31 H 0.4962 0.4232 0.6705 0.022 Uiso 1 1 calc R U
C32 C 0.54870(16) 0.43795(10) 0.56645(9) 0.0208(3) Uani 1 1 d . .
H32A H 0.5956 0.4839 0.5435 0.031 Uiso 1 1 calc R U
H32B H 0.4587 0.4114 0.5363 0.031 Uiso 1 1 calc R U
H32C H 0.5964 0.3971 0.5676 0.031 Uiso 1 1 calc R U
C33 C 0.45638(17) 0.52937(11) 0.64584(10) 0.0258(4) Uani 1 1 d . .
H33A H 0.4589 0.5549 0.6979 0.039 Uiso 1 1 calc R U
H33B H 0.3646 0.4973 0.6212 0.039 Uiso 1 1 calc R U
H33C H 0.4912 0.5729 0.6170 0.039 Uiso 1 1 calc R U
C34 C 0.96192(16) 0.45120(11) 0.81038(9) 0.0229(3) Uani 1 1 d . .
H34 H 0.8994 0.3952 0.8112 0.028 Uiso 1 1 calc R U
C35 C 1.06200(19) 0.43928(13) 0.76155(11) 0.0345(4) Uani 1 1 d . .
H35A H 1.0143 0.4087 0.7107 0.052 Uiso 1 1 calc R U
H35B H 1.1149 0.4078 0.7854 0.052 Uiso 1 1 calc R U
H35C H 1.1207 0.4937 0.7574 0.052 Uiso 1 1 calc R U
C36 C 1.03498(17) 0.49140(12) 0.89238(10) 0.0306(4) Uani 1 1 d . .
H36A H 1.1043 0.5433 0.8921 0.046 Uiso 1 1 calc R U
H36B H 1.0754 0.4533 0.9151 0.046 Uiso 1 1 calc R U
H36C H 0.9718 0.5032 0.9222 0.046 Uiso 1 1 calc R U
C37 C 0.18668(15) 0.85182(10) 0.68877(9) 0.0183(3) Uani 1 1 d . .
C38 C 0.19145(16) 0.81845(10) 0.75493(9) 0.0203(3) Uani 1 1 d . .
C39 C 0.13612(17) 0.83943(11) 0.81531(9) 0.0261(4) Uani 1 1 d . .
C40 C 0.06625(17) 0.89491(11) 0.81019(10) 0.0265(4) Uani 1 1 d . .
C41 C 0.05479(16) 0.92838(10) 0.74548(10) 0.0232(3) Uani 1 1 d . .
C42 C 0.11478(15) 0.90731(10) 0.68695(9) 0.0197(3) Uani 1 1 d . .
C43 C 0.14069(15) 0.71687(10) 0.59501(8) 0.0166(3) Uani 1 1 d . .
C44 C 0.16935(15) 0.64533(10) 0.60849(9) 0.0185(3) Uani 1 1 d . .
C45 C 0.07567(16) 0.56741(10) 0.59540(9) 0.0195(3) Uani 1 1 d . .
C46 C -0.05552(16) 0.55770(10) 0.56832(9) 0.0198(3) Uani 1 1 d . .
C47 C -0.09051(15) 0.62655(10) 0.55396(9) 0.0197(3) Uani 1 1 d . .
C48 C 0.00604(15) 0.70299(10) 0.56802(9) 0.0174(3) Uani 1 1 d . .
C49 C 0.24604(15) 0.86675(9) 0.54744(9) 0.0166(3) Uani 1 1 d . .
C50 C 0.18729(15) 0.83721(10) 0.47123(9) 0.0180(3) Uani 1 1 d . .
C51 C 0.19825(16) 0.88600(10) 0.41546(9) 0.0209(3) Uani 1 1 d . .
C52 C 0.27553(17) 0.96806(10) 0.43376(9) 0.0229(3) Uani 1 1 d . .
C53 C 0.34042(16) 1.00005(10) 0.50809(10) 0.0216(3) Uani 1 1 d . .
C54 C 0.32333(15) 0.94987(10) 0.56210(9) 0.0185(3) Uani 1 1 d . .
C55 C 0.40051(15) 0.81618(9) 0.63986(9) 0.0175(3) Uani 1 1 d . .
C56 C 0.45385(16) 0.77919(10) 0.58536(9) 0.0197(3) Uani 1 1 d . .
C57 C 0.58241(17) 0.77745(10) 0.59592(10) 0.0241(4) Uani 1 1 d . .
C58 C 0.66695(16) 0.81509(10) 0.66475(10) 0.0243(4) Uani 1 1 d . .
C59 C 0.62187(16) 0.85528(10) 0.72001(9) 0.0221(3) Uani 1 1 d . .
C60 C 0.49156(16) 0.85546(10) 0.70660(9) 0.0191(3) Uani 1 1 d . .
B1 B 0.24380(17) 0.81306(11) 0.61747(10) 0.0165(3) Uani 1 1 d . .
N1 N 0.55574(12) 0.25628(8) 0.71973(7) 0.0146(3) Uani 1 1 d . .
N2 N 0.69048(12) 0.37709(8) 0.72015(7) 0.0147(3) Uani 1 1 d . .
F1 F 0.25287(10) 0.76027(6) 0.76230(5) 0.0250(2) Uani 1 1 d . .
F2 F 0.14768(12) 0.80507(7) 0.87818(6) 0.0374(3) Uani 1 1 d . .
F3 F 0.00940(12) 0.91561(7) 0.86759(6) 0.0397(3) Uani 1 1 d . .
F4 F -0.01548(9) 0.98186(6) 0.73912(6) 0.0293(2) Uani 1 1 d . .
F5 F 0.09692(9) 0.94385(6) 0.62586(5) 0.0245(2) Uani 1 1 d . .
F6 F 0.29420(9) 0.64758(6) 0.63710(6) 0.0252(2) Uani 1 1 d . .
F7 F 0.11180(9) 0.50047(6) 0.60790(6) 0.0256(2) Uani 1 1 d . .
F8 F -0.14750(9) 0.48238(6) 0.55577(6) 0.0263(2) Uani 1 1 d . .
F9 F -0.21796(9) 0.61874(6) 0.52685(6) 0.0268(2) Uani 1 1 d . .
F10 F -0.03580(9) 0.76822(6) 0.55453(5) 0.02091(19) Uani 1 1 d . .
F11 F 0.11478(9) 0.75628(6) 0.44583(5) 0.0216(2) Uani 1 1 d . .
F12 F 0.13374(10) 0.85321(6) 0.34300(5) 0.0286(2) Uani 1 1 d . .
F13 F 0.28767(11) 1.01609(6) 0.38031(6) 0.0324(2) Uani 1 1 d . .
F14 F 0.41958(10) 1.08003(6) 0.52708(6) 0.0281(2) Uani 1 1 d . .
F15 F 0.38756(9) 0.98694(6) 0.63448(5) 0.0232(2) Uani 1 1 d . .
F16 F 0.37517(9) 0.73962(6) 0.51671(5) 0.0242(2) Uani 1 1 d . .
F17 F 0.62667(10) 0.74044(7) 0.54003(6) 0.0348(3) Uani 1 1 d . .
F18 F 0.79234(9) 0.81317(6) 0.67675(7) 0.0348(3) Uani 1 1 d . .
F19 F 0.70496(9) 0.89542(6) 0.78633(6) 0.0283(2) Uani 1 1 d . .
F20 F 0.45716(9) 0.89796(6) 0.76417(5) 0.0227(2) Uani 1 1 d . .
Si1 Si 0.52635(4) 0.36401(3) 0.84639(2) 0.01461(9) Uani 1 1 d . .
Si2 Si 0.33782(4) 0.28447(3) 0.95024(2) 0.01631(9) Uani 1 1 d . .
Si3 Si 0.10639(4) 0.22995(3) 0.94214(3) 0.02098(10) Uani 1 1 d . .
Si4 Si 0.44443(5) 0.25038(3) 1.06016(3) 0.02362(10) Uani 1 1 d . .
Ni1 Ni 0.38953(2) 0.23650(2) 0.83967(2) 0.01486(6) Uani 1 1 d . .

loop_
_atom_site_aniso_label
_atom_site_aniso_U_11
_atom_site_aniso_U_22
_atom_site_aniso_U_33
_atom_site_aniso_U_23
_atom_site_aniso_U_13
_atom_site_aniso_U_12
C1 0.0245(8) 0.0181(8) 0.0216(8) 0.0019(6) 0.0088(7) 0.0034(7)
C2 0.0268(9) 0.0340(10) 0.0338(10) 0.0025(8) 0.0151(8) 0.0088(8)
C3 0.0201(9) 0.0611(14) 0.0293(10) 0.0108(9) 0.0064(7) 0.0101(9)
C4 0.0330(10) 0.0270(10) 0.0499(12) 0.0083(9) 0.0228(9) 0.0031(8)
C5 0.0535(12) 0.0316(10) 0.0204(9) 0.0085(7) 0.0107(8) 0.0161(9)
C6 0.0443(11) 0.0317(10) 0.0254(9) 0.0121(8) 0.0098(8) 0.0172(9)
C7 0.0337(10) 0.0435(12) 0.0288(10) 0.0150(8) -0.0058(8) 0.0075(9)
C8 0.0187(8) 0.0217(8) 0.0188(8) 0.0013(6) 0.0016(6) 0.0036(7)
C9 0.0228(8) 0.0169(8) 0.0177(7) 0.0027(6) 0.0059(6) 0.0065(6)
C10 0.0153(7) 0.0125(7) 0.0164(7) 0.0000(6) 0.0046(6) 0.0033(6)
C11 0.0177(8) 0.0166(8) 0.0174(7) -0.0012(6) 0.0018(6) 0.0049(6)
C12 0.0139(7) 0.0190(8) 0.0214(8) -0.0031(6) 0.0012(6) 0.0016(6)
C13 0.0197(8) 0.0134(7) 0.0211(8) -0.0004(6) 0.0058(6) -0.0002(6)
C14 0.0230(8) 0.0136(7) 0.0208(8) 0.0016(6) 0.0045(6) 0.0044(6)
C15 0.0180(8) 0.0125(7) 0.0183(7) -0.0010(6) 0.0025(6) 0.0036(6)
C16 0.0169(8) 0.0270(9) 0.0206(8) 0.0056(7) 0.0020(6) 0.0073(7)
C17 0.0312(10) 0.0229(9) 0.0284(9) 0.0012(7) -0.0032(7) 0.0109(8)
C18 0.0318(10) 0.0330(10) 0.0212(8) -0.0030(7) -0.0021(7) 0.0169(8)
C19 0.0171(8) 0.0201(8) 0.0244(8) 0.0064(6) 0.0036(6) 0.0059(6)
C20 0.0232(9) 0.0587(13) 0.0318(10) 0.0191(9) 0.0034(8) 0.0166(9)
C21 0.0228(9) 0.0233(9) 0.0505(12) 0.0034(8) 0.0113(8) 0.0105(7)
C22 0.0117(7) 0.0158(7) 0.0152(7) 0.0035(6) 0.0001(6) 0.0045(6)
C23 0.0189(8) 0.0196(8) 0.0164(7) 0.0018(6) 0.0052(6) 0.0087(6)
C24 0.0179(8) 0.0208(8) 0.0164(7) 0.0036(6) 0.0065(6) 0.0093(6)
C25 0.0172(7) 0.0139(7) 0.0155(7) 0.0022(6) 0.0063(6) 0.0031(6)
C26 0.0179(8) 0.0185(8) 0.0155(7) 0.0031(6) 0.0067(6) 0.0055(6)
C27 0.0251(9) 0.0196(8) 0.0216(8) 0.0056(6) 0.0072(7) 0.0084(7)
C28 0.0279(9) 0.0155(8) 0.0267(9) 0.0021(7) 0.0066(7) -0.0002(7)
C29 0.0191(8) 0.0244(9) 0.0215(8) 0.0000(7) 0.0011(6) -0.0010(7)
C30 0.0167(8) 0.0224(8) 0.0157(7) 0.0030(6) 0.0048(6) 0.0041(6)
C31 0.0167(8) 0.0187(8) 0.0211(8) 0.0072(6) 0.0041(6) 0.0061(6)
C32 0.0176(8) 0.0220(8) 0.0209(8) 0.0031(6) -0.0012(6) 0.0063(7)
C33 0.0242(9) 0.0305(9) 0.0281(9) 0.0082(7) 0.0062(7) 0.0150(8)
C34 0.0164(8) 0.0287(9) 0.0232(8) 0.0073(7) 0.0028(6) 0.0058(7)
C35 0.0281(10) 0.0479(12) 0.0359(10) 0.0130(9) 0.0107(8) 0.0202(9)
C36 0.0198(9) 0.0432(11) 0.0248(9) 0.0089(8) -0.0017(7) 0.0061(8)
C37 0.0147(7) 0.0169(8) 0.0197(8) 0.0015(6) 0.0025(6) 0.0010(6)
C38 0.0184(8) 0.0180(8) 0.0219(8) 0.0027(6) 0.0024(6) 0.0030(6)
C39 0.0283(9) 0.0248(9) 0.0199(8) 0.0050(7) 0.0066(7) -0.0007(7)
C40 0.0238(9) 0.0238(9) 0.0260(9) -0.0051(7) 0.0121(7) -0.0008(7)
C41 0.0164(8) 0.0159(8) 0.0330(9) -0.0031(7) 0.0057(7) 0.0017(6)
C42 0.0167(8) 0.0161(8) 0.0232(8) 0.0025(6) 0.0026(6) 0.0016(6)
C43 0.0166(8) 0.0192(8) 0.0147(7) 0.0034(6) 0.0042(6) 0.0060(6)
C44 0.0150(7) 0.0217(8) 0.0197(8) 0.0041(6) 0.0033(6) 0.0069(6)
C45 0.0233(8) 0.0176(8) 0.0207(8) 0.0056(6) 0.0084(6) 0.0084(7)
C46 0.0209(8) 0.0166(8) 0.0200(8) 0.0017(6) 0.0086(6) 0.0012(6)
C47 0.0132(7) 0.0266(9) 0.0188(8) 0.0024(6) 0.0048(6) 0.0054(7)
C48 0.0187(8) 0.0195(8) 0.0170(7) 0.0046(6) 0.0057(6) 0.0089(6)
C49 0.0147(7) 0.0184(8) 0.0194(8) 0.0050(6) 0.0047(6) 0.0083(6)
C50 0.0152(7) 0.0177(8) 0.0218(8) 0.0035(6) 0.0052(6) 0.0053(6)
C51 0.0215(8) 0.0258(9) 0.0175(8) 0.0042(6) 0.0049(6) 0.0100(7)
C52 0.0276(9) 0.0251(9) 0.0238(8) 0.0130(7) 0.0124(7) 0.0129(7)
C53 0.0194(8) 0.0160(8) 0.0305(9) 0.0056(7) 0.0089(7) 0.0049(6)
C54 0.0163(8) 0.0204(8) 0.0195(8) 0.0018(6) 0.0032(6) 0.0077(6)
C55 0.0175(8) 0.0148(7) 0.0210(8) 0.0074(6) 0.0038(6) 0.0045(6)
C56 0.0183(8) 0.0161(8) 0.0225(8) 0.0036(6) 0.0016(6) 0.0034(6)
C57 0.0208(8) 0.0175(8) 0.0347(9) 0.0033(7) 0.0089(7) 0.0059(7)
C58 0.0121(8) 0.0183(8) 0.0414(10) 0.0090(7) 0.0020(7) 0.0036(6)
C59 0.0182(8) 0.0177(8) 0.0256(8) 0.0081(7) -0.0026(7) 0.0004(6)
C60 0.0197(8) 0.0169(8) 0.0209(8) 0.0063(6) 0.0048(6) 0.0045(6)
B1 0.0160(8) 0.0172(8) 0.0165(8) 0.0029(7) 0.0012(7) 0.0065(7)
N1 0.0136(6) 0.0145(6) 0.0157(6) 0.0026(5) 0.0028(5) 0.0047(5)
N2 0.0136(6) 0.0158(6) 0.0152(6) 0.0035(5) 0.0027(5) 0.0051(5)
F1 0.0293(5) 0.0246(5) 0.0243(5) 0.0111(4) 0.0057(4) 0.0105(4)
F2 0.0498(7) 0.0409(6) 0.0228(5) 0.0125(5) 0.0154(5) 0.0097(5)
F3 0.0444(7) 0.0411(6) 0.0351(6) -0.0011(5) 0.0247(5) 0.0106(5)
F4 0.0219(5) 0.0218(5) 0.0442(6) -0.0019(4) 0.0113(4) 0.0077(4)
F5 0.0261(5) 0.0244(5) 0.0279(5) 0.0082(4) 0.0069(4) 0.0130(4)
F6 0.0165(5) 0.0208(5) 0.0391(6) 0.0094(4) 0.0012(4) 0.0077(4)
F7 0.0270(5) 0.0180(5) 0.0355(5) 0.0093(4) 0.0092(4) 0.0094(4)
F8 0.0215(5) 0.0188(5) 0.0349(5) 0.0028(4) 0.0100(4) -0.0004(4)
F9 0.0136(5) 0.0281(5) 0.0354(6) 0.0055(4) 0.0015(4) 0.0038(4)
F10 0.0182(5) 0.0208(5) 0.0260(5) 0.0072(4) 0.0026(4) 0.0094(4)
F11 0.0226(5) 0.0195(5) 0.0191(4) 0.0018(4) 0.0027(4) 0.0027(4)
F12 0.0333(6) 0.0335(6) 0.0168(5) 0.0062(4) 0.0031(4) 0.0075(5)
F13 0.0469(6) 0.0286(5) 0.0272(5) 0.0168(4) 0.0142(5) 0.0120(5)
F14 0.0292(5) 0.0170(5) 0.0363(6) 0.0069(4) 0.0097(4) 0.0023(4)
F15 0.0241(5) 0.0203(5) 0.0209(5) 0.0017(4) -0.0004(4) 0.0038(4)
F16 0.0206(5) 0.0267(5) 0.0224(5) -0.0038(4) 0.0020(4) 0.0079(4)
F17 0.0214(5) 0.0308(6) 0.0493(7) -0.0085(5) 0.0105(5) 0.0088(4)
F18 0.0127(5) 0.0292(6) 0.0588(7) 0.0036(5) -0.0002(5) 0.0067(4)
F19 0.0194(5) 0.0286(5) 0.0293(5) 0.0063(4) -0.0062(4) 0.0013(4)
F20 0.0211(5) 0.0261(5) 0.0172(4) 0.0016(4) 0.0013(4) 0.0042(4)
Si1 0.0145(2) 0.0138(2) 0.0146(2) 0.00154(15) 0.00341(16) 0.00328(16)
Si2 0.0168(2) 0.0159(2) 0.0151(2) 0.00295(16) 0.00371(16) 0.00319(17)
Si3 0.0183(2) 0.0226(2) 0.0204(2) 0.00295(18) 0.00721(17) 0.00264(18)
Si4 0.0290(3) 0.0248(2) 0.0170(2) 0.00682(18) 0.00299(18) 0.0081(2)
Ni1 0.01375(10) 0.01400(10) 0.01558(10) 0.00201(7) 0.00345(7) 0.00254(8)

loop_
_atom_type_symbol
_atom_type_description
_atom_type_scat_dispersion_real
_atom_type_scat_dispersion_imag
_atom_type_scat_source
C C 0.0033 0.0016 'International Tables Vol C Tables 4.2.6.8 and 6.1.1.4'
H H 0.0000 0.0000 'International Tables Vol C Tables 4.2.6.8 and 6.1.1.4'
B B 0.0013 0.0007 'International Tables Vol C Tables 4.2.6.8 and 6.1.1.4'
N N 0.0061 0.0033 'International Tables Vol C Tables 4.2.6.8 and 6.1.1.4'
F F 0.0171 0.0103 'International Tables Vol C Tables 4.2.6.8 and 6.1.1.4'
Si Si 0.0817 0.0704 'International Tables Vol C Tables 4.2.6.8 and 6.1.1.4'
Ni Ni 0.3393 1.1124 'International Tables Vol C Tables 4.2.6.8 and 6.1.1.4'

loop_
_geom_angle_atom_site_label_1
_geom_angle_atom_site_label_2
_geom_angle_atom_site_label_3
_geom_angle
Si2 C1 H1A 109.5
Si2 C1 H1B 109.5
H1A C1 H1B 109.5
Si2 C1 H1C 109.5
H1A C1 H1C 109.5
H1B C1 H1C 109.5
Si3 C2 H2A 109.5
Si3 C2 H2B 109.5
H2A C2 H2B 109.5
Si3 C2 H2C 109.5
H2A C2 H2C 109.5
H2B C2 H2C 109.5
Si3 C3 H3A 109.5
Si3 C3 H3B 109.5
H3A C3 H3B 109.5
Si3 C3 H3C 109.5
H3A C3 H3C 109.5
H3B C3 H3C 109.5
Si3 C4 H4A 109.5
Si3 C4 H4B 109.5
H4A C4 H4B 109.5
Si3 C4 H4C 109.5
H4A C4 H4C 109.5
H4B C4 H4C 109.5
Si4 C5 H5A 109.5
Si4 C5 H5B 109.5
H5A C5 H5B 109.5
Si4 C5 H5C 109.5
H5A C5 H5C 109.5
H5B C5 H5C 109.5
Si4 C6 H6A 109.5
Si4 C6 H6B 109.5
H6A C6 H6B 109.5
Si4 C6 H6C 109.5
H6A C6 H6C 109.5
H6B C6 H6C 109.5
Si4 C7 H7A 109.5
Si4 C7 H7B 109.5
H7A C7 H7B 109.5
Si4 C7 H7C 109.5
H7A C7 H7C 109.5
H7B C7 H7C 109.5
Si1 C8 H8A 109.5
Si1 C8 H8B 109.5
H8A C8 H8B 109.5
Si1 C8 H8C 109.5
H8A C8 H8C 109.5
H8B C8 H8C 109.5
Si1 C9 H9A 109.5
Si1 C9 H9B 109.5
H9A C9 H9B 109.5
Si1 C9 H9C 109.5
H9A C9 H9C 109.5
H9B C9 H9C 109.5
C11 C10 C15 124.20(14)
C11 C10 N1 117.99(13)
C15 C10 N1 117.38(13)
C11 C10 Ni1 76.55(9)
C15 C10 Ni1 73.91(9)
N1 C10 Ni1 116.18(10)
C12 C11 C10 116.43(14)
C12 C11 C16 120.64(14)
C10 C11 C16 122.91(14)
C12 C11 Ni1 71.83(9)
C10 C11 Ni1 65.07(8)
C16 C11 Ni1 135.55(11)
C11 C12 C13 120.87(15)
C11 C12 H12 119.6
C13 C12 H12 119.6
C12 C13 C14 120.88(15)
C12 C13 H13 119.6
C14 C13 H13 119.6
C15 C14 C13 121.02(15)
C15 C14 H14 119.5
C13 C14 H14 119.5
C14 C15 C10 116.01(14)
C14 C15 C19 122.07(14)
C10 C15 C19 121.91(14)
C14 C15 Ni1 71.99(9)
C10 C15 Ni1 66.92(8)
C19 C15 Ni1 132.34(11)
C11 C16 C17 112.86(14)
C11 C16 C18 109.00(14)
C17 C16 C18 110.05(13)
C11 C16 H16 108.3
C17 C16 H16 108.3
C18 C16 H16 108.3
C16 C17 H17A 109.5
C16 C17 H17B 109.5
H17A C17 H17B 109.5
C16 C17 H17C 109.5
H17A C17 H17C 109.5
H17B C17 H17C 109.5
C16 C18 H18A 109.5
C16 C18 H18B 109.5
H18A C18 H18B 109.5
C16 C18 H18C 109.5
H18A C18 H18C 109.5
H18B C18 H18C 109.5
C15 C19 C20 112.95(14)
C15 C19 C21 108.73(13)
C20 C19 C21 111.03(15)
C15 C19 H19 108.0
C20 C19 H19 108.0
C21 C19 H19 108.0
C19 C20 H20A 109.5
C19 C20 H20B 109.5
H20A C20 H20B 109.5
C19 C20 H20C 109.5
H20A C20 H20C 109.5
H20B C20 H20C 109.5
C19 C21 H21A 109.5
C19 C21 H21B 109.5
H21A C21 H21B 109.5
C19 C21 H21C 109.5
H21A C21 H21C 109.5
H21B C21 H21C 109.5
N1 C22 N2 105.27(12)
N1 C22 Si1 118.77(11)
N2 C22 Si1 135.72(11)
C24 C23 N1 105.97(13)
C24 C23 H23 127.0
N1 C23 H23 127.0
C23 C24 N2 107.59(13)
C23 C24 H24 126.2
N2 C24 H24 126.2
C30 C25 C26 123.88(14)
C30 C25 N2 118.95(13)
C26 C25 N2 117.11(13)
C27 C26 C25 116.80(14)
C27 C26 C31 120.98(14)
C25 C26 C31 122.19(14)
C28 C27 C26 120.89(15)
C28 C27 H27 119.6
C26 C27 H27 119.6
C29 C28 C27 120.77(15)
C29 C28 H28 119.6
C27 C28 H28 119.6
C28 C29 C30 121.09(15)
C28 C29 H29 119.5
C30 C29 H29 119.5
C25 C30 C29 116.57(15)
C25 C30 C34 123.37(14)
C29 C30 C34 119.99(14)
C26 C31 C33 113.21(13)
C26 C31 C32 110.74(13)
C33 C31 C32 109.60(13)
C26 C31 H31 107.7
C33 C31 H31 107.7
C32 C31 H31 107.7
C31 C32 H32A 109.5
C31 C32 H32B 109.5
H32A C32 H32B 109.5
C31 C32 H32C 109.5
H32A C32 H32C 109.5
H32B C32 H32C 109.5
C31 C33 H33A 109.5
C31 C33 H33B 109.5
H33A C33 H33B 109.5
C31 C33 H33C 109.5
H33A C33 H33C 109.5
H33B C33 H33C 109.5
C30 C34 C35 109.87(14)
C30 C34 C36 112.34(14)
C35 C34 C36 109.78(14)
C30 C34 H34 108.2
C35 C34 H34 108.2
C36 C34 H34 108.2
C34 C35 H35A 109.5
C34 C35 H35B 109.5
H35A C35 H35B 109.5
C34 C35 H35C 109.5
H35A C35 H35C 109.5
H35B C35 H35C 109.5
C34 C36 H36A 109.5
C34 C36 H36B 109.5
H36A C36 H36B 109.5
C34 C36 H36C 109.5
H36A C36 H36C 109.5
H36B C36 H36C 109.5
C38 C37 C42 113.37(14)
C38 C37 B1 118.98(14)
C42 C37 B1 126.94(14)
F1 C38 C39 115.95(14)
F1 C38 C37 119.33(14)
C39 C38 C37 124.72(15)
F2 C39 C40 120.02(15)
F2 C39 C38 120.81(16)
C40 C39 C38 119.16(16)
F3 C40 C41 120.49(16)
F3 C40 C39 120.56(16)
C41 C40 C39 118.95(15)
F4 C41 C40 119.60(15)
F4 C41 C42 120.33(15)
C40 C41 C42 120.07(15)
F5 C42 C41 115.07(14)
F5 C42 C37 121.25(14)
C41 C42 C37 123.67(15)
C44 C43 C48 113.16(14)
C44 C43 B1 126.82(14)
C48 C43 B1 119.53(13)
F6 C44 C45 114.58(13)
F6 C44 C43 121.27(14)
C45 C44 C43 124.14(15)
F7 C45 C46 119.44(14)
F7 C45 C44 120.65(14)
C46 C45 C44 119.90(14)
F8 C46 C45 120.43(14)
F8 C46 C47 120.81(14)
C45 C46 C47 118.76(14)
F9 C47 C48 120.62(14)
F9 C47 C46 120.02(14)
C48 C47 C46 119.36(14)
F10 C48 C47 116.22(13)
F10 C48 C43 119.12(14)
C47 C48 C43 124.65(14)
C50 C49 C54 113.21(14)
C50 C49 B1 127.55(14)
C54 C49 B1 119.00(13)
F11 C50 C51 114.78(14)
F11 C50 C49 121.31(14)
C51 C50 C49 123.90(15)
F12 C51 C52 119.77(14)
F12 C51 C50 120.25(15)
C52 C51 C50 119.98(15)
F13 C52 C51 120.72(15)
F13 C52 C53 120.61(15)
C51 C52 C53 118.66(15)
F14 C53 C52 119.72(14)
F14 C53 C54 120.96(15)
C52 C53 C54 119.32(15)
F15 C54 C53 115.60(14)
F15 C54 C49 119.56(14)
C53 C54 C49 124.83(15)
C60 C55 C56 113.37(14)
C60 C55 B1 128.06(14)
C56 C55 B1 118.48(13)
F16 C56 C57 116.00(14)
F16 C56 C55 119.22(14)
C57 C56 C55 124.75(15)
F17 C57 C56 121.12(15)
F17 C57 C58 119.83(15)
C56 C57 C58 119.05(15)
F18 C58 C59 120.78(15)
F18 C58 C57 120.11(16)
C59 C58 C57 119.11(15)
F19 C59 C58 119.79(14)
F19 C59 C60 120.52(15)
C58 C59 C60 119.67(15)
F20 C60 C55 120.83(14)
F20 C60 C59 115.21(14)
C55 C60 C59 123.96(15)
C43 B1 C49 114.75(12)
C43 B1 C55 112.21(12)
C49 B1 C55 102.34(12)
C43 B1 C37 101.21(12)
C49 B1 C37 112.42(12)
C55 B1 C37 114.45(12)
C22 N1 C23 111.23(12)
C22 N1 C10 119.48(12)
C23 N1 C10 129.29(12)
C22 N2 C24 109.94(12)
C22 N2 C25 126.15(12)
C24 N2 C25 123.36(12)
C8 Si1 C9 106.82(7)
C8 Si1 C22 100.46(7)
C9 Si1 C22 104.35(7)
C8 Si1 Ni1 120.30(5)
C9 Si1 Ni1 124.16(5)
C22 Si1 Ni1 95.32(5)
C1 Si2 Ni1 123.13(5)
C1 Si2 Si4 100.94(5)
Ni1 Si2 Si4 114.67(2)
C1 Si2 Si3 99.27(5)
Ni1 Si2 Si3 109.29(2)
Si4 Si2 Si3 107.77(2)
C4 Si3 C2 107.59(9)
C4 Si3 C3 109.64(10)
C2 Si3 C3 106.66(9)
C4 Si3 Si2 114.81(7)
C2 Si3 Si2 108.13(6)
C3 Si3 Si2 109.67(6)
C6 Si4 C7 109.40(9)
C6 Si4 C5 107.96(8)
C7 Si4 C5 105.74(10)
C6 Si4 Si2 114.41(6)
C7 Si4 Si2 111.17(6)
C5 Si4 Si2 107.73(6)
C10 Ni1 C15 39.17(6)
C10 Ni1 Si1 90.11(4)
C15 Ni1 Si1 104.86(4)
C10 Ni1 C11 38.39(6)
C15 Ni1 C11 69.83(6)
Si1 Ni1 C11 104.77(4)
C10 Ni1 Si2 174.59(4)
C15 Ni1 Si2 137.13(4)
Si1 Ni1 Si2 87.576(16)
C11 Ni1 Si2 147.02(4)

loop_
_geom_bond_atom_site_label_1
_geom_bond_atom_site_label_2
_geom_bond_distance
C1 Si2 1.9071(16)
C1 H1A 0.9800
C1 H1B 0.9800
C1 H1C 0.9800
C2 Si3 1.8821(18)
C2 H2A 0.9800
C2 H2B 0.9800
C2 H2C 0.9800
C3 Si3 1.8844(19)
C3 H3A 0.9800
C3 H3B 0.9800
C3 H3C 0.9800
C4 Si3 1.8747(19)
C4 H4A 0.9800
C4 H4B 0.9800
C4 H4C 0.9800
C5 Si4 1.8838(19)
C5 H5A 0.9800
C5 H5B 0.9800
C5 H5C 0.9800
C6 Si4 1.8773(19)
C6 H6A 0.9800
C6 H6B 0.9800
C6 H6C 0.9800
C7 Si4 1.881(2)
C7 H7A 0.9800
C7 H7B 0.9800
C7 H7C 0.9800
C8 Si1 1.8777(16)
C8 H8A 0.9800
C8 H8B 0.9800
C8 H8C 0.9800
C9 Si1 1.8797(16)
C9 H9A 0.9800
C9 H9B 0.9800
C9 H9C 0.9800
C10 C11 1.423(2)
C10 C15 1.426(2)
C10 N1 1.4434(19)
C10 Ni1 2.0774(14)
C11 C12 1.401(2)
C11 C16 1.524(2)
C11 Ni1 2.2281(15)
C12 C13 1.403(2)
C12 H12 0.9500
C13 C14 1.407(2)
C13 H13 0.9500
C14 C15 1.403(2)
C14 H14 0.9500
C15 C19 1.514(2)
C15 Ni1 2.1697(15)
C16 C17 1.525(2)
C16 C18 1.537(2)
C16 H16 1.0000
C17 H17A 0.9800
C17 H17B 0.9800
C17 H17C 0.9800
C18 H18A 0.9800
C18 H18B 0.9800
C18 H18C 0.9800
C19 C20 1.525(2)
C19 C21 1.530(2)
C19 H19 1.0000
C20 H20A 0.9800
C20 H20B 0.9800
C20 H20C 0.9800
C21 H21A 0.9800
C21 H21B 0.9800
C21 H21C 0.9800
C22 N1 1.3496(19)
C22 N2 1.3538(19)
C22 Si1 1.9681(15)
C23 C24 1.349(2)
C23 N1 1.3835(19)
C23 H23 0.9500
C24 N2 1.3862(19)
C24 H24 0.9500
C25 C30 1.398(2)
C25 C26 1.401(2)
C25 N2 1.4590(19)
C26 C27 1.394(2)
C26 C31 1.523(2)
C27 C28 1.386(2)
C27 H27 0.9500
C28 C29 1.378(3)
C28 H28 0.9500
C29 C30 1.400(2)
C29 H29 0.9500
C30 C34 1.520(2)
C31 C33 1.533(2)
C31 C32 1.535(2)
C31 H31 1.0000
C32 H32A 0.9800
C32 H32B 0.9800
C32 H32C 0.9800
C33 H33A 0.9800
C33 H33B 0.9800
C33 H33C 0.9800
C34 C35 1.536(2)
C34 C36 1.536(2)
C34 H34 1.0000
C35 H35A 0.9800
C35 H35B 0.9800
C35 H35C 0.9800
C36 H36A 0.9800
C36 H36B 0.9800
C36 H36C 0.9800
C37 C38 1.389(2)
C37 C42 1.389(2)
C37 B1 1.658(2)
C38 F1 1.3549(19)
C38 C39 1.379(2)
C39 F2 1.349(2)
C39 C40 1.376(3)
C40 F3 1.3447(19)
C40 C41 1.370(3)
C41 F4 1.3512(19)
C41 C42 1.385(2)
C42 F5 1.3507(19)
C43 C44 1.387(2)
C43 C48 1.395(2)
C43 B1 1.653(2)
C44 F6 1.3507(18)
C44 C45 1.383(2)
C45 F7 1.3459(18)
C45 C46 1.375(2)
C46 F8 1.3432(18)
C46 C47 1.379(2)
C47 F9 1.3446(18)
C47 C48 1.377(2)
C48 F10 1.3548(17)
C49 C50 1.387(2)
C49 C54 1.390(2)
C49 B1 1.654(2)
C50 F11 1.3550(18)
C50 C51 1.384(2)
C51 F12 1.3493(19)
C51 C52 1.375(2)
C52 F13 1.3419(18)
C52 C53 1.377(2)
C53 F14 1.3518(19)
C53 C54 1.377(2)
C54 F15 1.3601(18)
C55 C60 1.384(2)
C55 C56 1.390(2)
C55 B1 1.656(2)
C56 F16 1.3588(18)
C56 C57 1.377(2)
C57 F17 1.347(2)
C57 C58 1.378(2)
C58 F18 1.3439(19)
C58 C59 1.371(2)
C59 F19 1.3465(19)
C59 C60 1.387(2)
C60 F20 1.3552(18)
Si1 Ni1 2.2235(5)
Si2 Ni1 2.2762(5)
Si2 Si4 2.3624(6)
Si2 Si3 2.3643(6)
